data_2008549
loop_
_publ_author_name
'Muneer, M. '
'Ramaiah, D.'
' Ajitkumar, E. S.'
'Sajimon, M. C. '
'Rath, Nigam P.'
'George, M. V.'

_publ_section_title
;
 Regioselectivity in dibenzobarrelene photorearrangements:
 photoproducts derived from 9-substituted-dibenzobarrelenes
;
_journal_issue 6
_journal_name_full 'Acta Crystallographica Section C'
_journal_page_first 996
_journal_page_last 1000
_journal_paper_doi 10.1107/S0108270199000487
_journal_volume 55
_journal_year 1999
_chemical_formula_moiety 'C32 H22 O3'
_chemical_formula_sum 'C32 H22 O3'
_chemical_formula_weight 454.50
_chemical_name_systematic
;
4b-acetyl-8b,8c-dibenzoyl-4b,8b,8c,8d-
tetrahydrodibenzo[a,f]cyclopropa[cd]pentalene
;
_space_group_IT_number 14
_symmetry_cell_setting monoclinic
_symmetry_space_group_name_Hall '-P 2ybc'
_symmetry_space_group_name_H-M 'P 1 21/c 1'
_audit_creation_method SHELXL97
_cell_angle_alpha 90.00
_cell_angle_beta 94.672(13)
_cell_angle_gamma 90.00
_cell_formula_units_Z 4
_cell_length_a 9.0656(15)
_cell_length_b 8.779(3)
_cell_length_c 29.758(5)
_cell_measurement_reflns_used 29
_cell_measurement_temperature 298(2)
_cell_measurement_theta_max 6.81
_cell_measurement_theta_min 5.30
_cell_volume 2360.5(10)
_computing_cell_refinement XSCANS
_computing_data_collection 'XSCANS (Siemens, 1994b)'
_computing_data_reduction 'SHELXTL (Siemens, 1994a)'
_computing_molecular_graphics SHELXTL
_computing_publication_material SHELXTL
_computing_structure_refinement SHELX98
_computing_structure_solution 'SHELX98 (Sheldrick, 1998)'
_diffrn_ambient_temperature 298(2)
_diffrn_measured_fraction_theta_full 0.998
_diffrn_measured_fraction_theta_max 0.998
_diffrn_measurement_device_type 'Bruker P4'
_diffrn_measurement_method '2\q/\w scans'
_diffrn_radiation_monochromator graphite
_diffrn_radiation_source 'normal-focus sealed tube'
_diffrn_radiation_type MoK\a
_diffrn_radiation_wavelength 0.71073
_diffrn_reflns_av_R_equivalents 0.077
_diffrn_reflns_av_sigmaI/netI 0.168
_diffrn_reflns_limit_h_max 10
_diffrn_reflns_limit_h_min -10
_diffrn_reflns_limit_k_max 10
_diffrn_reflns_limit_k_min 0
_diffrn_reflns_limit_l_max 35
_diffrn_reflns_limit_l_min 0
_diffrn_reflns_number 7761
_diffrn_reflns_theta_full 25.00
_diffrn_reflns_theta_max 25
_diffrn_reflns_theta_min 2.25
_diffrn_standards_decay_% 9.7
_diffrn_standards_interval_count 97
_diffrn_standards_number 3
_exptl_absorpt_coefficient_mu 0.081
_exptl_absorpt_correction_type none
_exptl_crystal_colour colorless
_exptl_crystal_density_diffrn 1.279
_exptl_crystal_density_meas ?
_exptl_crystal_density_method 'not measured'
_exptl_crystal_description rectangular_plate
_exptl_crystal_F_000 952
_exptl_crystal_size_max 0.33
_exptl_crystal_size_mid 0.30
_exptl_crystal_size_min 0.10
_refine_diff_density_max 0.194
_refine_diff_density_min -0.251
_refine_ls_extinction_method none
_refine_ls_goodness_of_fit_ref 1.040
_refine_ls_hydrogen_treatment noref
_refine_ls_matrix_type full
_refine_ls_number_parameters 316
_refine_ls_number_reflns 4136
_refine_ls_number_restraints 0
_refine_ls_restrained_S_all 1.040
_refine_ls_R_factor_all 0.220
_refine_ls_R_factor_gt 0.077
_refine_ls_shift/su_max 0.008
_refine_ls_shift/su_mean 0.001
_refine_ls_structure_factor_coef Fsqd
_refine_ls_weighting_details 'calc w = 1/[\s^2^(Fo^2^)+(0.0490P)^2^] where P=(Fo^2^+2Fc^2^)/3'
_refine_ls_weighting_scheme calc
_refine_ls_wR_factor_ref 0.184
_reflns_number_gt 1606
_reflns_number_total 4136
_reflns_threshold_expression I>2\s(I)
_cod_data_source_file da1047.cif
_cod_data_source_block 2b
_cod_depositor_comments
;
The following automatic conversions were performed:
'_symmetry_cell_setting' value 'Monoclinic' changed to 'monoclinic'
according to '/home/saulius/struct/CIF-dictionaries/cif_core.dic'
dictionary named 'cif_core.dic' version 2.4.1 from 2010-06-29.

Automatic conversion script
Id: cif_fix_enum 1527 2010-12-29 10:47:43Z saulius 

The following automatic conversions were performed:

'_exptl_crystal_density_meas' value 'no' was changed to '?' - the
value is perceived as not measured.

Automatic conversion script
Id: cif_fix_values 3008 2015-01-20 13:52:24Z robertas 
;
_cod_original_cell_volume 2360.6(9)
_cod_original_sg_symbol_H-M 'P 21/c'
_cod_database_code 2008549
_cod_database_fobs_code 2008549

loop_
_symmetry_equiv_pos_as_xyz
'x, y, z'
'-x, y+1/2, -z+1/2'
'-x, -y, -z'
'x, -y-1/2, z-1/2'

loop_
_atom_site_label
_atom_site_fract_x
_atom_site_fract_y
_atom_site_fract_z
_atom_site_U_iso_or_equiv
_atom_site_adp_type
_atom_site_calc_flag
_atom_site_refinement_flags
_atom_site_occupancy
_atom_site_disorder_assembly
_atom_site_disorder_group
_atom_site_type_symbol
O1 .5712(5) .3180(5) .21296(12) .0784(14) Uani d . 1 . . O
O2 .1292(5) .3989(5) .06048(11) .0757(13) Uani d . 1 . . O
O3 .0558(4) .1616(4) .15050(13) .0775(13) Uani d . 1 . . O
C1 .4304(7) -.1980(5) .09206(17) .0531(15) Uani d . 1 . . C
H1A .3698 -.2389 .0683 .064 Uiso calc R 1 . . H
C2 .5484(7) -.2797(6) .11198(19) .0632(17) Uani d . 1 . . C
H2A .5665 -.3772 .1016 .076 Uiso calc R 1 . . H
C3 .6399(7) -.2206(6) .14676(19) .0635(17) Uani d . 1 . . C
H3A .7166 -.2796 .1601 .076 Uiso calc R 1 . . H
C4 .6185(7) -.0723(6) .16217(17) .0567(16) Uani d . 1 . . C
H4A .6823 -.0303 .1849 .068 Uiso calc R 1 . . H
C4A .5000(6) .0101(6) .14275(16) .0428(14) Uani d . 1 . . C
C4B .4607(6) .1788(5) .15033(15) .0402(13) Uani d . 1 . . C
C4C .5506(6) .2629(5) .11739(16) .0414(13) Uani d . 1 . . C
C5 .6969(6) .3081(6) .12181(18) .0504(15) Uani d . 1 . . C
H5A .7522 .2980 .1494 .061 Uiso calc R 1 . . H
C6 .7607(6) .3684(6) .0851(2) .0626(17) Uani d . 1 . . C
H6A .8578 .4034 .0884 .075 Uiso calc R 1 . . H
C7 .6807(6) .3768(6) .0438(2) .0586(17) Uani d . 1 . . C
H7A .7249 .4168 .0193 .070 Uiso calc R 1 . . H
C8 .5362(6) .3269(6) .03824(18) .0498(14) Uani d . 1 . . C
H8A .4835 .3316 .0101 .060 Uiso calc R 1 . . H
C8A .4710(5) .2700(5) .07498(16) .0378(12) Uani d . 1 . . C
C8B .3165(5) .2174(5) .07800(15) .0377(12) Uani d . 1 . . C
C8C .2964(5) .1880(5) .12765(14) .0354(12) Uani d . 1 . . C
C8D .2839(6) .0544(5) .09552(14) .0388(13) Uani d . 1 . . C
H8DA .1853 .0118 .0877 .047 Uiso calc R 1 . . H
C8E .4045(6) -.0519(5) .10860(16) .0430(13) Uani d . 1 . . C
C9 .4836(7) .2233(7) .20021(17) .0536(15) Uani d . 1 . . C
C10 .3930(7) .1364(6) .23186(16) .075(2) Uani d . 1 . . C
H10A .4153 .1728 .2621 .113 Uiso calc R 1 . . H
H10B .4163 .0299 .2305 .113 Uiso calc R 1 . . H
H10C .2897 .1512 .2232 .113 Uiso calc R 1 . . H
C11 .1951(6) .2897(6) .04767(16) .0442(13) Uani d . 1 . . C
C12 .1606(6) .2246(5) .00190(15) .0416(13) Uani d . 1 . . C
C13 .2347(6) .0975(6) -.01287(16) .0543(16) Uani d . 1 . . C
H13A .3078 .0508 .0061 .065 Uiso calc R 1 . . H
C14 .1998(7) .0411(7) -.05553(19) .0653(18) Uani d . 1 . . C
H14A .2486 -.0445 -.0653 .078 Uiso calc R 1 . . H
C15 .0924(7) .1111(8) -.0838(2) .0672(19) Uani d . 1 . . C
H15A .0693 .0726 -.1127 .081 Uiso calc R 1 . . H
C16 .0196(6) .2368(7) -.06990(18) .0629(17) Uani d . 1 . . C
H16A -.0521 .2839 -.0893 .076 Uiso calc R 1 . . H
C17 .0525(6) .2938(6) -.02687(16) .0517(14) Uani d . 1 . . C
H17A .0022 .3786 -.0172 .062 Uiso calc R 1 . . H
C18 .1645(6) .2425(6) .15069(16) .0445(14) Uani d . 1 . . C
C19 .1668(6) .3936(6) .17280(16) .0411(13) Uani d . 1 . . C
C20 .2676(6) .5045(5) .16515(15) .0454(14) Uani d . 1 . . C
H20A .3410 .4849 .1458 .054 Uiso calc R 1 . . H
C21 .2621(7) .6453(6) .18569(18) .0610(16) Uani d . 1 . . C
H21A .3307 .7201 .1799 .073 Uiso calc R 1 . . H
C22 .1555(7) .6743(7) .2146(2) .081(2) Uani d . 1 . . C
H22A .1512 .7691 .2284 .097 Uiso calc R 1 . . H
C23 .0547(8) .5631(8) .2232(2) .094(2) Uani d . 1 . . C
H23A -.0159 .5819 .2435 .113 Uiso calc R 1 . . H
C24 .0578(6) .4235(7) .20190(17) .0670(18) Uani d . 1 . . C
H24A -.0127 .3499 .2070 .080 Uiso calc R 1 . . H

loop_
_atom_site_aniso_label
_atom_site_aniso_U_11
_atom_site_aniso_U_22
_atom_site_aniso_U_33
_atom_site_aniso_U_12
_atom_site_aniso_U_13
_atom_site_aniso_U_23
O1 .096(3) .067(3) .067(3) -.005(3) -.021(3) -.022(2)
O2 .091(3) .073(3) .059(2) .046(3) -.015(2) -.020(2)
O3 .055(3) .071(3) .111(3) -.023(3) .033(3) -.037(3)
C1 .073(4) .029(3) .059(3) .001(3) .020(3) .000(3)
C2 .094(5) .036(3) .064(4) .006(4) .034(4) .008(3)
C3 .075(5) .046(4) .072(4) .019(4) .025(4) .020(3)
C4 .066(4) .054(4) .051(3) .011(4) .011(3) .007(3)
C4A .046(3) .035(3) .047(3) .009(3) .008(3) .005(3)
C4B .049(3) .034(3) .038(3) .001(3) -.001(3) .001(2)
C4C .043(3) .033(3) .049(3) .010(3) .003(3) -.005(3)
C5 .039(3) .043(3) .069(4) .006(3) .002(3) .006(3)
C6 .037(3) .048(4) .105(5) .000(3) .013(4) .006(4)
C7 .049(4) .047(4) .085(5) .007(3) .036(4) .017(3)
C8 .050(4) .042(3) .059(3) .012(3) .015(3) .009(3)
C8A .036(3) .027(3) .052(3) .004(3) .011(3) .001(3)
C8B .040(3) .035(3) .039(3) .008(3) .007(3) .006(2)
C8C .043(3) .025(3) .038(3) -.004(3) .005(3) -.001(2)
C8D .040(3) .033(3) .044(3) -.006(3) .009(3) -.002(2)
C8E .054(4) .031(3) .045(3) -.002(3) .015(3) .000(3)
C9 .067(4) .043(3) .049(3) .013(3) -.006(3) -.002(3)
C10 .107(5) .074(4) .046(3) .018(5) .009(4) .006(3)
C11 .043(3) .037(3) .052(3) .008(3) .004(3) -.002(3)
C12 .042(3) .038(3) .044(3) .000(3) .002(3) -.001(3)
C13 .068(4) .046(3) .048(3) .014(3) .007(3) -.004(3)
C14 .087(5) .052(4) .060(4) -.003(4) .024(4) -.021(3)
C15 .065(5) .082(5) .055(4) -.030(4) .008(4) -.016(4)
C16 .054(4) .076(4) .057(4) -.006(4) -.012(3) -.004(4)
C17 .046(3) .050(3) .058(3) .000(3) -.003(3) -.005(3)
C18 .038(3) .047(3) .050(3) -.002(3) .014(3) -.003(3)
C19 .045(3) .038(3) .041(3) .006(3) .009(3) -.003(3)
C20 .054(4) .038(3) .048(3) -.004(3) .022(3) -.007(3)
C21 .066(4) .048(4) .073(4) -.005(4) .024(4) -.009(3)
C22 .088(5) .061(4) .098(5) -.005(4) .037(4) -.033(4)
C23 .085(6) .090(5) .116(6) -.020(5) .062(5) -.053(5)
C24 .057(4) .075(4) .073(4) -.016(4) .028(4) -.022(4)

loop_
_atom_type_symbol
_atom_type_description
_atom_type_scat_dispersion_real
_atom_type_scat_dispersion_imag
_atom_type_scat_source
C C 0.0033 0.0016 'International Tables Vol C Tables 4.2.6.8 and 6.1.1.4'
H H 0.0000 0.0000 'International Tables Vol C Tables 4.2.6.8 and 6.1.1.4'
O O 0.0106 0.0060 'International Tables Vol C Tables 4.2.6.8 and 6.1.1.4'

loop_
_geom_angle_atom_site_label_1
_geom_angle_atom_site_label_2
_geom_angle_atom_site_label_3
_geom_angle
C2 C1 C8E 118.1(5)
C3 C2 C1 121.8(5)
C2 C3 C4 120.4(6)
C4A C4 C3 118.3(6)
C4 C4A C8E 121.1(5)
C4 C4A C4B 128.4(5)
C8E C4A C4B 110.2(5)
C4C C4B C9 117.6(4)
C4C C4B C4A 103.3(4)
C9 C4B C4A 111.8(4)
C4C C4B C8C 103.6(4)
C9 C4B C8C 116.6(4)
C4A C4B C8C 101.9(4)
C5 C4C C8A 119.5(5)
C5 C4C C4B 129.9(5)
C8A C4C C4B 109.8(4)
C6 C5 C4C 119.7(5)
C7 C6 C5 120.1(5)
C6 C7 C8 121.1(5)
C8A C8 C7 119.0(5)
C8 C8A C4C 120.5(5)
C8 C8A C8B 128.9(5)
C4C C8A C8B 110.5(4)
C8A C8B C11 118.7(4)
C8A C8B C8C 107.4(4)
C11 C8B C8C 120.8(4)
C8A C8B C8D 120.7(4)
C11 C8B C8D 116.0(4)
C8C C8B C8D 58.7(3)
C18 C8C C8D 121.0(4)
C18 C8C C8B 123.4(4)
C8D C8C C8B 61.8(3)
C18 C8C C4B 125.2(4)
C8D C8C C4B 104.4(4)
C8B C8C C4B 103.8(4)
C8E C8D C8C 108.1(4)
C8E C8D C8B 121.1(4)
C8C C8D C8B 59.5(3)
C4A C8E C1 120.2(5)
C4A C8E C8D 110.5(4)
C1 C8E C8D 129.2(5)
O1 C9 C10 122.5(5)
O1 C9 C4B 121.4(5)
C10 C9 C4B 116.0(5)
O2 C11 C12 121.5(5)
O2 C11 C8B 120.1(5)
C12 C11 C8B 118.4(4)
C17 C12 C13 119.4(5)
C17 C12 C11 118.8(5)
C13 C12 C11 121.8(5)
C14 C13 C12 120.0(5)
C13 C14 C15 120.0(6)
C16 C15 C14 120.6(5)
C15 C16 C17 120.0(6)
C16 C17 C12 120.0(5)
O3 C18 C19 120.6(5)
O3 C18 C8C 119.1(5)
C19 C18 C8C 120.3(5)
C20 C19 C24 119.2(5)
C20 C19 C18 123.3(5)
C24 C19 C18 117.5(5)
C19 C20 C21 121.0(5)
C22 C21 C20 119.8(6)
C21 C22 C23 119.9(6)
C22 C23 C24 120.4(6)
C23 C24 C19 119.7(6)

loop_
_geom_bond_atom_site_label_1
_geom_bond_atom_site_label_2
_geom_bond_site_symmetry_2
_geom_bond_distance
_geom_bond_publ_flag
O1 C9 . 1.190(6) ?
O2 C11 . 1.208(5) ?
O3 C18 . 1.215(5) ?
C1 C2 . 1.381(7) ?
C1 C8E . 1.400(6) ?
C2 C3 . 1.374(7) ?
C3 C4 . 1.399(7) ?
C4 C4A . 1.382(7) ?
C4A C8E . 1.391(6) ?
C4A C4B . 1.544(6) ?
C4B C4C . 1.517(6) ?
C4B C9 . 1.533(6) ?
C4B C8C . 1.586(6) ?
C4C C5 . 1.380(7) ?
C4C C8A . 1.403(6) ?
C5 C6 . 1.382(7) ?
C6 C7 . 1.378(7) ?
C7 C8 . 1.378(7) ?
C8 C8A . 1.378(6) ?
C8A C8B . 1.485(6) ?
C8B C11 . 1.506(6) ?
C8B C8C . 1.525(6) ?
C8B C8D . 1.559(6) ?
C8C C18 . 1.504(6) ?
C8C C8D . 1.511(6) ?
C8D C8E . 1.466(6) ?
C9 C10 . 1.506(7) ?
C11 C12 . 1.487(6) ?
C12 C17 . 1.388(6) ?
C12 C13 . 1.391(6) ?
C13 C14 . 1.376(7) ?
C14 C15 . 1.379(7) ?
C15 C16 . 1.367(8) ?
C16 C17 . 1.385(6) ?
C18 C19 . 1.480(6) ?
C19 C20 . 1.367(6) ?
C19 C24 . 1.391(6) ?
C20 C21 . 1.381(6) ?
C21 C22 . 1.370(7) ?
C22 C23 . 1.376(8) ?
C23 C24 . 1.381(7) ?
